data_1566518
loop_
_publ_author_name
'Ruth, Paul Niklas'
'Herbst-Irmer, Regine'
'Stalke, Dietmar'

_publ_section_title
;
 Hirshfeld atom refinement based on projector augmented wave densities
 with periodic boundary conditions
;
_journal_issue 2
_journal_name_full IUCrJ
_journal_page_first 286
_journal_page_last 297
_journal_paper_doi 10.1107/S2052252522001385
_journal_volume 9
_journal_year 2022
_chemical_formula_moiety 'C H4 N2 O'
_chemical_formula_sum 'C H4 N2 O'
_chemical_formula_weight 60.06
_chemical_name_common urea
_space_group_crystal_system tetragonal
_space_group_IT_number 113
_space_group_name_Hall 'P -4 2ab'
_space_group_name_H-M_alt 'P -4 21 m'
_atom_sites_solution_hydrogens difmap
_audit_creation_method 'xHARPY 0.1'
_cell_angle_alpha 90
_cell_angle_beta 90
_cell_angle_gamma 90
_cell_formula_units_Z 2
_cell_length_a 5.5780(6)
_cell_length_b 5.5780(6)
_cell_length_c 4.6860(7)
_cell_measurement_reflns_used 17
_cell_measurement_temperature 123(2)
_cell_volume 145.80(3)
_computing_cell_refinement 'KM6-CH software'
_computing_data_collection 'KM6-CH software'
_computing_data_reduction XD_RED
_computing_publication_material 'xHARPY 0.1'
_computing_structure_refinement 'xHARPY 0.1'
_diffrn_ambient_temperature 123(2)
_diffrn_measured_fraction_theta_full 1.0
_diffrn_measured_fraction_theta_max 0.982
_diffrn_measurement_device_type
;
KM6-CH six-circle \k diffractometer operated as standard four-circle
\k diffractometer with detector circle in the vertical plane to profit
from the linear polarization of the synchrotron beam.
;
_diffrn_measurement_method \w-scan
_diffrn_radiation_type synchrotron
_diffrn_radiation_wavelength 0.5996
_diffrn_reflns_av_R_equivalents 0.0141
_diffrn_reflns_av_unetI/netI 0.0148
_diffrn_reflns_Laue_measured_fraction_full 1.0
_diffrn_reflns_Laue_measured_fraction_max 0.982
_diffrn_reflns_limit_h_max 15
_diffrn_reflns_limit_h_min -15
_diffrn_reflns_limit_k_max 0
_diffrn_reflns_limit_k_min -15
_diffrn_reflns_limit_l_max 0
_diffrn_reflns_limit_l_min -13
_diffrn_reflns_number 1022
_diffrn_reflns_point_group_measured_fraction_full 0.656
_diffrn_reflns_point_group_measured_fraction_max 0.562
_diffrn_reflns_theta_full 21.085
_diffrn_reflns_theta_max 57.401
_diffrn_reflns_theta_min 3.668
_exptl_absorpt_coefficient_mu 0.081
_exptl_absorpt_correction_type none
_exptl_crystal_colour colourless
_exptl_crystal_density_diffrn 1.368
_exptl_crystal_density_method 'not measured'
_exptl_crystal_description block
_exptl_crystal_F_000 64
_exptl_crystal_size_max 0.23
_exptl_crystal_size_mid 0.13
_exptl_crystal_size_min 0.09
_refine_diff_density_max 0.2217
_refine_diff_density_min -0.3660
_refine_diff_density_rms 0.0382
_refine_ls_extinction_method none
_refine_ls_goodness_of_fit_ref 1.886
_refine_ls_hydrogen_treatment refall
_refine_ls_matrix_type full
_refine_ls_number_parameters 27
_refine_ls_number_reflns 1022
_refine_ls_number_restraints 0
_refine_ls_R_factor_all 0.0284
_refine_ls_R_factor_gt 0.0138
_refine_ls_shift/su_max 0.0
_refine_ls_shift/su_mean 0.0
_refine_ls_structure_factor_coef Fsqd
_refine_ls_weighting_details w=1/[\s^2^(Fo^2^)]
_refine_ls_weighting_scheme sigma
_refine_ls_wR_factor_gt 0.0176
_refine_ls_wR_factor_ref 0.0176
_reflns_Friedel_coverage 0.0
_reflns_Friedel_fraction_full 0.0
_reflns_Friedel_fraction_max 0.0
_reflns_number_gt 803
_reflns_number_total 1022
_reflns_threshold_expression 'I > 2\s(I)'
_cod_data_source_file fc5060.cif
_cod_data_source_block urea_xHARPy_revSCAN
_cod_original_cell_volume 145.80(4)
_cod_database_code 1566518

loop_
_space_group_symop_operation_xyz
'x, y, z'
'y, -x, -z'
'-x, -y, z'
'-y, x, -z'
'x+1/2, -y+1/2, -z'
'-y+1/2, -x+1/2, z'
'-x+1/2, y+1/2, -z'
'y+1/2, x+1/2, z'

loop_
_atom_site_label
_atom_site_type_symbol
_atom_site_fract_x
_atom_site_fract_y
_atom_site_fract_z
_atom_site_U_iso_or_equiv
_atom_site_adp_type
_atom_site_occupancy
_atom_site_site_symmetry_order
O O 0.0 0.5 0.59624(3) 0.01523(3) Uani 1.0 4
N N 0.14480(2) 0.64480(2) 0.17850(3) 0.02226(3) Uani 1.0 2
H1 H 0.2558(4) 0.7558(4) 0.2862(5) 0.0429(12) Uani 1.0 2
H2 H 0.1427(4) 0.6427(4) -0.0359(7) 0.0372(9) Uani 1.0 2
C C 0.0 0.5 0.32825(4) 0.01184(3) Uani 1.0 4

loop_
_atom_site_aniso_label
_atom_site_aniso_U_11
_atom_site_aniso_U_22
_atom_site_aniso_U_33
_atom_site_aniso_U_23
_atom_site_aniso_U_13
_atom_site_aniso_U_12
O 0.01954(4) 0.01954(4) 0.00659(4) 0.0 0.0 0.00176(7)
N 0.02871(5) 0.02871(5) 0.00934(4) 0.00009(3) 0.00009(3) -0.01498(7)
H1 0.0541(19) 0.0541(19) 0.020(2) -0.0024(12) -0.0024(12) -0.036(2)
H2 0.0441(13) 0.0441(13) 0.0234(18) -0.0012(12) -0.0012(12) -0.019(2)
C 0.01450(4) 0.01450(4) 0.00653(4) 0.0 0.0 -0.00010(7)

loop_
_atom_type_symbol
_atom_type_description
_atom_type_scat_dispersion_real
_atom_type_scat_dispersion_imag
_atom_type_scat_source
C C 0.0020 0.0010 'HAR in xHARPy 0.1'
H H 0.0000 0.0000 'HAR in xHARPy 0.1'
N N 0.0040 0.0020 'HAR in xHARPy 0.1'
O O 0.0070 0.0040 'HAR in xHARPy 0.1'

loop_
_geom_angle_atom_site_label_1
_geom_angle_atom_site_label_2
_geom_angle_atom_site_label_3
_geom_angle
C N H1 118.48(14)
C N H2 120.62(17)
H1 N H2 120.9(2)
O C N 121.565(11)

loop_
_geom_bond_atom_site_label_1
_geom_bond_atom_site_label_2
_geom_bond_distance
O C 1.2558(3)
N C 1.3406(2)
N H1 1.011(3)
N H2 1.005(3)
